data_2225278
loop_
_publ_author_name
'Basu Baul, Tushar S.'
'Paul, Anup'
'Tiekink, Edward R. T.'

_publ_section_title
;
 4-[(<i>E</i>)-(5-<i>tert</i>-Butyl-2-hydroxyphenyl)diazenyl]benzoic
 acid benzene hemisolvate
;
_journal_coeditor_code HG2642
_journal_issue 3
_journal_name_full 'Acta Crystallographica Section E'
_journal_page_first o540
_journal_paper_doi 10.1107/S1600536810003880
_journal_volume 66
_journal_year 2010
_chemical_formula_iupac 'C17 H18 N2 O3, 0.5C6 H6'
_chemical_formula_moiety 'C17 H18 N2 O3, 0.5(C6 H6)'
_chemical_formula_sum 'C20 H21 N2 O3'
_chemical_formula_weight 337.39
_chemical_name_systematic
;
4-[(<i>E</i>)-(5-<i>tert</i>-Butyl-2-hydroxyphenyl)diazenyl]benzoic acid
benzene hemisolvate
;
_space_group_IT_number 2
_symmetry_cell_setting triclinic
_symmetry_space_group_name_Hall '-P 1'
_symmetry_space_group_name_H-M 'P -1'
_atom_sites_solution_hydrogens geom
_atom_sites_solution_primary direct
_atom_sites_solution_secondary difmap
_audit_creation_method SHELXL-97
_cell_angle_alpha 81.326(2)
_cell_angle_beta 88.992(2)
_cell_angle_gamma 71.355(2)
_cell_formula_units_Z 2
_cell_length_a 6.0960(2)
_cell_length_b 7.3578(3)
_cell_length_c 20.6562(7)
_cell_measurement_reflns_used 2230
_cell_measurement_temperature 100(2)
_cell_measurement_theta_max 25.1
_cell_measurement_theta_min 3.0
_cell_volume 867.37(6)
_computing_cell_refinement 'SAINT (Bruker, 2007)'
_computing_data_collection 'APEX2 (Bruker, 2007)'
_computing_data_reduction 'SAINT (Bruker, 2007)'
_computing_molecular_graphics 'ORTEP-3 (Farrugia, 1997) and DIAMOND (Brandenburg, 2006)'
_computing_publication_material 'SHELXL97 (Sheldrick, 2008)'
_computing_structure_refinement 'SHELXL97 (Sheldrick, 2008)'
_computing_structure_solution 'SHELXS86 (Sheldrick, 2008)'
_diffrn_ambient_temperature 100(2)
_diffrn_measured_fraction_theta_full 0.997
_diffrn_measured_fraction_theta_max 0.997
_diffrn_measurement_device_type 'Bruker SMART APEXII'
_diffrn_measurement_method '\f and \w scans'
_diffrn_radiation_monochromator graphite
_diffrn_radiation_source 'sealed tube'
_diffrn_radiation_type MoK\a
_diffrn_radiation_wavelength 0.71073
_diffrn_reflns_av_R_equivalents 0.0493
_diffrn_reflns_av_sigmaI/netI 0.0552
_diffrn_reflns_limit_h_max 7
_diffrn_reflns_limit_h_min -7
_diffrn_reflns_limit_k_max 8
_diffrn_reflns_limit_k_min -8
_diffrn_reflns_limit_l_max 24
_diffrn_reflns_limit_l_min -24
_diffrn_reflns_number 11445
_diffrn_reflns_theta_full 25.0
_diffrn_reflns_theta_max 25.0
_diffrn_reflns_theta_min 1.0
_diffrn_standards_decay_% <1
_diffrn_standards_number 0
_exptl_absorpt_coefficient_mu 0.088
_exptl_absorpt_correction_T_max 1
_exptl_absorpt_correction_T_min 0.859
_exptl_absorpt_correction_type multi-scan
_exptl_absorpt_process_details '(SADABS; Sheldrick, 1996)'
_exptl_crystal_colour orange
_exptl_crystal_density_diffrn 1.292
_exptl_crystal_density_method 'not measured'
_exptl_crystal_description plate
_exptl_crystal_F_000 358
_exptl_crystal_size_max 0.49
_exptl_crystal_size_mid 0.09
_exptl_crystal_size_min 0.03
_refine_diff_density_max 0.25
_refine_diff_density_min -0.39
_refine_ls_extinction_method none
_refine_ls_goodness_of_fit_ref 1.08
_refine_ls_hydrogen_treatment constr
_refine_ls_matrix_type full
_refine_ls_number_parameters 232
_refine_ls_number_reflns 3053
_refine_ls_number_restraints 0
_refine_ls_restrained_S_all 1.08
_refine_ls_R_factor_all 0.101
_refine_ls_R_factor_gt 0.046
_refine_ls_shift/su_max 0.001
_refine_ls_shift/su_max_lt 0.001
_refine_ls_shift/su_mean 0.000
_refine_ls_structure_factor_coef Fsqd
_refine_ls_weighting_details 'calc w=1/[\s^2^(Fo^2^)+(0.0815P)^2^+0.0458P] where P=(Fo^2^+2Fc^2^)/3'
_refine_ls_weighting_scheme calc
_refine_ls_wR_factor_gt 0.113
_refine_ls_wR_factor_ref 0.157
_reflns_number_gt 1888
_reflns_number_total 3053
_reflns_threshold_expression I>2\s(I)
_cod_data_source_file hg2642.cif
_cod_data_source_block I
_cod_original_cell_volume 867.37(5)
_cod_database_code 2225278
_cod_database_fobs_code 2225278

loop_
_symmetry_equiv_pos_as_xyz
'x, y, z'
'-x, -y, -z'

loop_
_atom_site_type_symbol
_atom_site_label
_atom_site_fract_x
_atom_site_fract_y
_atom_site_fract_z
_atom_site_U_iso_or_equiv
_atom_site_adp_type
_atom_site_calc_flag
_atom_site_refinement_flags
_atom_site_occupancy
_atom_site_disorder_assembly
_atom_site_disorder_group
O O1 0.9406(3) 0.7864(2) 0.00097(8) 0.0270(5) Uani d . 1 . .
O O2 0.7757(3) 1.0387(2) 0.05359(8) 0.0270(5) Uani d . 1 . .
H H2O 0.8709 1.0827 0.0321 0.040 Uiso calc R 1 . .
O O3 0.0159(3) 0.2070(2) 0.17405(9) 0.0295(5) Uani d . 1 . .
H H3O 0.1019 0.2690 0.1569 0.044 Uiso calc R 1 . .
N N1 0.1696(3) 0.4998(3) 0.15671(9) 0.0214(5) Uani d . 1 . .
N N2 0.0282(3) 0.5895(3) 0.19601(9) 0.0214(5) Uani d . 1 . .
C C1 0.7939(4) 0.8718(4) 0.03965(11) 0.0200(6) Uani d . 1 . .
C C2 0.6296(4) 0.7767(3) 0.07027(11) 0.0186(6) Uani d . 1 . .
C C3 0.6505(4) 0.5880(4) 0.06190(11) 0.0215(6) Uani d . 1 . .
H H3 0.7704 0.5196 0.0362 0.026 Uiso calc R 1 . .
C C4 0.4971(4) 0.5002(4) 0.09100(11) 0.0224(6) Uani d . 1 . .
H H4 0.5120 0.3709 0.0856 0.027 Uiso calc R 1 . .
C C5 0.3208(4) 0.6011(4) 0.12827(11) 0.0187(6) Uani d . 1 . .
C C6 0.2955(4) 0.7910(4) 0.13581(11) 0.0210(6) Uani d . 1 . .
H H6 0.1722 0.8610 0.1602 0.025 Uiso calc R 1 . .
C C7 0.4513(4) 0.8766(4) 0.10745(11) 0.0224(6) Uani d . 1 . .
H H7 0.4371 1.0055 0.1133 0.027 Uiso calc R 1 . .
C C8 -0.1216(4) 0.4932(4) 0.22568(11) 0.0193(6) Uani d . 1 . .
C C9 -0.1262(4) 0.3104(4) 0.21544(12) 0.0215(6) Uani d . 1 . .
C C10 -0.2869(4) 0.2363(4) 0.24863(12) 0.0254(6) Uani d . 1 . .
H H10 -0.2942 0.1134 0.2419 0.030 Uiso calc R 1 . .
C C11 -0.4361(4) 0.3394(4) 0.29125(12) 0.0245(6) Uani d . 1 . .
H H11 -0.5437 0.2849 0.3134 0.029 Uiso calc R 1 . .
C C12 -0.4341(4) 0.5213(4) 0.30302(11) 0.0201(6) Uani d . 1 . .
C C13 -0.2753(4) 0.5933(4) 0.26916(12) 0.0213(6) Uani d . 1 . .
H H13 -0.2699 0.7169 0.2757 0.026 Uiso calc R 1 . .
C C14 -0.5974(4) 0.6396(4) 0.35012(12) 0.0241(6) Uani d . 1 . .
C C15 -0.7522(5) 0.5308(4) 0.38459(13) 0.0357(8) Uani d . 1 . .
H H15A -0.8514 0.5080 0.3520 0.053 Uiso calc R 1 . .
H H15B -0.8489 0.6083 0.4154 0.053 Uiso calc R 1 . .
H H15C -0.6557 0.4060 0.4085 0.053 Uiso calc R 1 . .
C C16 -0.4527(5) 0.6816(4) 0.40241(13) 0.0344(7) Uani d . 1 . .
H H16A -0.3585 0.5590 0.4281 0.052 Uiso calc R 1 . .
H H16B -0.5559 0.7619 0.4314 0.052 Uiso calc R 1 . .
H H16C -0.3511 0.7508 0.3811 0.052 Uiso calc R 1 . .
C C17 -0.7517(5) 0.8319(4) 0.31170(13) 0.0307(7) Uani d . 1 . .
H H17A -0.6543 0.9044 0.2899 0.046 Uiso calc R 1 . .
H H17B -0.8531 0.9088 0.3419 0.046 Uiso calc R 1 . .
H H17C -0.8462 0.8052 0.2787 0.046 Uiso calc R 1 . .
C C18 0.8298(5) 0.0370(4) 0.45204(13) 0.0313(7) Uani d . 1 . .
H H18 0.7123 0.0620 0.4192 0.038 Uiso calc R 1 . .
C C19 0.9784(5) 0.1460(4) 0.44705(13) 0.0305(7) Uani d . 1 . .
H H19 0.9640 0.2458 0.4108 0.037 Uiso calc R 1 . .
C C20 1.1478(5) 0.1084(4) 0.49518(13) 0.0334(7) Uani d . 1 . .
H H20 1.2501 0.1831 0.4920 0.040 Uiso calc R 1 . .

loop_
_atom_site_aniso_label
_atom_site_aniso_U_11
_atom_site_aniso_U_22
_atom_site_aniso_U_33
_atom_site_aniso_U_12
_atom_site_aniso_U_13
_atom_site_aniso_U_23
O1 0.0223(10) 0.0252(10) 0.0326(10) -0.0054(8) 0.0128(8) -0.0077(8)
O2 0.0259(11) 0.0235(11) 0.0361(11) -0.0136(9) 0.0103(9) -0.0074(9)
O3 0.0302(11) 0.0227(10) 0.0384(11) -0.0097(9) 0.0153(9) -0.0123(9)
N1 0.0173(11) 0.0237(12) 0.0241(11) -0.0065(10) 0.0041(9) -0.0067(10)
N2 0.0183(11) 0.0236(12) 0.0235(11) -0.0074(10) 0.0046(9) -0.0062(10)
C1 0.0195(14) 0.0191(14) 0.0220(14) -0.0065(12) 0.0018(11) -0.0045(11)
C2 0.0167(14) 0.0205(14) 0.0185(13) -0.0058(11) 0.0021(11) -0.0038(11)
C3 0.0192(14) 0.0264(16) 0.0190(13) -0.0059(12) 0.0056(11) -0.0071(11)
C4 0.0219(14) 0.0221(15) 0.0251(14) -0.0075(12) 0.0046(11) -0.0087(11)
C5 0.0154(13) 0.0229(15) 0.0198(13) -0.0082(11) 0.0025(11) -0.0046(11)
C6 0.0179(14) 0.0221(15) 0.0224(13) -0.0039(12) 0.0072(11) -0.0080(11)
C7 0.0228(15) 0.0224(15) 0.0232(14) -0.0079(12) 0.0029(12) -0.0060(12)
C8 0.0175(13) 0.0217(14) 0.0208(13) -0.0094(12) 0.0004(11) -0.0032(11)
C9 0.0194(14) 0.0222(15) 0.0226(14) -0.0054(12) 0.0022(11) -0.0051(11)
C10 0.0265(15) 0.0208(15) 0.0316(15) -0.0109(13) 0.0044(12) -0.0059(12)
C11 0.0212(15) 0.0279(16) 0.0260(14) -0.0118(12) 0.0032(12) -0.0012(12)
C12 0.0168(13) 0.0231(15) 0.0196(13) -0.0054(11) 0.0013(11) -0.0027(11)
C13 0.0201(14) 0.0218(14) 0.0245(14) -0.0079(12) 0.0023(11) -0.0088(11)
C14 0.0204(14) 0.0304(16) 0.0239(14) -0.0096(12) 0.0056(11) -0.0085(12)
C15 0.0292(16) 0.0411(18) 0.0372(17) -0.0118(14) 0.0160(14) -0.0081(14)
C16 0.0270(16) 0.0456(19) 0.0325(16) -0.0092(14) 0.0073(13) -0.0177(14)
C17 0.0257(16) 0.0315(17) 0.0335(16) -0.0048(13) 0.0096(13) -0.0111(13)
C18 0.0308(17) 0.0334(17) 0.0301(16) -0.0093(14) 0.0007(13) -0.0084(13)
C19 0.0381(17) 0.0265(16) 0.0270(15) -0.0099(14) 0.0067(13) -0.0055(12)
C20 0.0365(18) 0.0378(18) 0.0335(16) -0.0199(15) 0.0076(14) -0.0114(14)

loop_
_atom_type_symbol
_atom_type_description
_atom_type_scat_dispersion_real
_atom_type_scat_dispersion_imag
_atom_type_scat_source
C C 0.0033 0.0016 'International Tables Vol C Tables 4.2.6.8 and 6.1.1.4'
H H 0.0000 0.0000 'International Tables Vol C Tables 4.2.6.8 and 6.1.1.4'
N N 0.0061 0.0033 'International Tables Vol C Tables 4.2.6.8 and 6.1.1.4'
O O 0.0106 0.0060 'International Tables Vol C Tables 4.2.6.8 and 6.1.1.4'

loop_
_geom_angle_atom_site_label_1
_geom_angle_atom_site_label_2
_geom_angle_atom_site_label_3
_geom_angle_site_symmetry_1
_geom_angle_site_symmetry_3
_geom_angle
_geom_angle_publ_flag
C1 O2 H2O . . 109.5 ?
C9 O3 H3O . . 109.5 ?
N2 N1 C5 . . 114.0(2) ?
N1 N2 C8 . . 115.6(2) ?
O1 C1 O2 . . 123.8(2) ?
O1 C1 C2 . . 119.2(2) ?
O2 C1 C2 . . 117.0(2) ?
C3 C2 C7 . . 119.5(2) ?
C3 C2 C1 . . 120.4(2) ?
C7 C2 C1 . . 120.1(2) ?
C4 C3 C2 . . 120.0(2) ?
C4 C3 H3 . . 120.0 ?
C2 C3 H3 . . 120.0 ?
C3 C4 C5 . . 119.9(2) ?
C3 C4 H4 . . 120.0 ?
C5 C4 H4 . . 120.0 ?
C6 C5 C4 . . 120.5(2) ?
C6 C5 N1 . . 123.0(2) ?
C4 C5 N1 . . 116.4(2) ?
C7 C6 C5 . . 119.2(2) ?
C7 C6 H6 . . 120.4 ?
C5 C6 H6 . . 120.4 ?
C6 C7 C2 . . 120.8(2) ?
C6 C7 H7 . . 119.6 ?
C2 C7 H7 . . 119.6 ?
C13 C8 C9 . . 119.4(2) ?
C13 C8 N2 . . 114.9(2) ?
C9 C8 N2 . . 125.7(2) ?
O3 C9 C10 . . 119.3(2) ?
O3 C9 C8 . . 122.4(2) ?
C10 C9 C8 . . 118.3(2) ?
C11 C10 C9 . . 120.7(2) ?
C11 C10 H10 . . 119.6 ?
C9 C10 H10 . . 119.6 ?
C10 C11 C12 . . 122.3(2) ?
C10 C11 H11 . . 118.8 ?
C12 C11 H11 . . 118.8 ?
C13 C12 C11 . . 116.1(2) ?
C13 C12 C14 . . 120.3(2) ?
C11 C12 C14 . . 123.6(2) ?
C12 C13 C8 . . 123.2(2) ?
C12 C13 H13 . . 118.4 ?
C8 C13 H13 . . 118.4 ?
C15 C14 C16 . . 108.3(2) ?
C15 C14 C17 . . 108.6(2) ?
C16 C14 C17 . . 109.4(2) ?
C15 C14 C12 . . 111.9(2) ?
C16 C14 C12 . . 109.1(2) ?
C17 C14 C12 . . 109.44(19) ?
C14 C15 H15A . . 109.5 ?
C14 C15 H15B . . 109.5 ?
H15A C15 H15B . . 109.5 ?
C14 C15 H15C . . 109.5 ?
H15A C15 H15C . . 109.5 ?
H15B C15 H15C . . 109.5 ?
C14 C16 H16A . . 109.5 ?
C14 C16 H16B . . 109.5 ?
H16A C16 H16B . . 109.5 ?
C14 C16 H16C . . 109.5 ?
H16A C16 H16C . . 109.5 ?
H16B C16 H16C . . 109.5 ?
C14 C17 H17A . . 109.5 ?
C14 C17 H17B . . 109.5 ?
H17A C17 H17B . . 109.5 ?
C14 C17 H17C . . 109.5 ?
H17A C17 H17C . . 109.5 ?
H17B C17 H17C . . 109.5 ?
C20 C18 C19 2_756 . 120.0(3) ?
C20 C18 H18 2_756 . 120.0 ?
C19 C18 H18 . . 120.0 ?
C20 C19 C18 . . 119.3(3) ?
C20 C19 H19 . . 120.3 ?
C18 C19 H19 . . 120.3 ?
C19 C20 C18 . 2_756 120.7(3) ?
C19 C20 H20 . . 119.7 ?
C18 C20 H20 2_756 . 119.7 ?

loop_
_geom_bond_atom_site_label_1
_geom_bond_atom_site_label_2
_geom_bond_site_symmetry_2
_geom_bond_distance
_geom_bond_publ_flag
O1 C1 . 1.265(3) ?
O2 C1 . 1.274(3) ?
O2 H2O . 0.8400 ?
O3 C9 . 1.345(3) ?
O3 H3O . 0.8400 ?
N1 N2 . 1.269(3) ?
N1 C5 . 1.427(3) ?
N2 C8 . 1.406(3) ?
C1 C2 . 1.478(3) ?
C2 C3 . 1.390(3) ?
C2 C7 . 1.393(3) ?
C3 C4 . 1.379(3) ?
C3 H3 . 0.9500 ?
C4 C5 . 1.390(3) ?
C4 H4 . 0.9500 ?
C5 C6 . 1.389(3) ?
C6 C7 . 1.376(3) ?
C6 H6 . 0.9500 ?
C7 H7 . 0.9500 ?
C8 C13 . 1.398(3) ?
C8 C9 . 1.401(3) ?
C9 C10 . 1.390(3) ?
C10 C11 . 1.382(3) ?
C10 H10 . 0.9500 ?
C11 C12 . 1.400(4) ?
C11 H11 . 0.9500 ?
C12 C13 . 1.379(3) ?
C12 C14 . 1.537(3) ?
C13 H13 . 0.9500 ?
C14 C15 . 1.526(3) ?
C14 C16 . 1.533(4) ?
C14 C17 . 1.534(4) ?
C15 H15A . 0.9800 ?
C15 H15B . 0.9800 ?
C15 H15C . 0.9800 ?
C16 H16A . 0.9800 ?
C16 H16B . 0.9800 ?
C16 H16C . 0.9800 ?
C17 H17A . 0.9800 ?
C17 H17B . 0.9800 ?
C17 H17C . 0.9800 ?
C18 C20 2_756 1.383(4) ?
C18 C19 . 1.383(4) ?
C18 H18 . 0.9500 ?
C19 C20 . 1.379(4) ?
C19 H19 . 0.9500 ?
C20 C18 2_756 1.383(4) ?
C20 H20 . 0.9500 ?

loop_
_geom_hbond_atom_site_label_D
_geom_hbond_atom_site_label_H
_geom_hbond_atom_site_label_A
_geom_hbond_site_symmetry_A
_geom_hbond_distance_DH
_geom_hbond_distance_HA
_geom_hbond_distance_DA
_geom_hbond_angle_DHA
O3 H3o N1 1_555 0.84 1.87 2.587(3) 142
O2 H2o O1 2_775 0.84 1.79 2.614(3) 167
C3 H3 O1 2_765 0.95 2.59 3.473(3) 155
C6 H6 O3 1_565 0.95 2.48 3.201(3) 133

loop_
_geom_torsion_atom_site_label_1
_geom_torsion_atom_site_label_2
_geom_torsion_atom_site_label_3
_geom_torsion_atom_site_label_4
_geom_torsion_site_symmetry_1
_geom_torsion_site_symmetry_2
_geom_torsion_site_symmetry_3
_geom_torsion_site_symmetry_4
_geom_torsion
_geom_torsion_publ_flag
C5 N1 N2 C8 . . . . -179.2(2) ?
O1 C1 C2 C3 . . . . 6.4(4) ?
O2 C1 C2 C3 . . . . -174.6(2) ?
O1 C1 C2 C7 . . . . -173.2(2) ?
O2 C1 C2 C7 . . . . 5.8(4) ?
C7 C2 C3 C4 . . . . -0.8(4) ?
C1 C2 C3 C4 . . . . 179.6(2) ?
C2 C3 C4 C5 . . . . 0.5(4) ?
C3 C4 C5 C6 . . . . 0.9(4) ?
C3 C4 C5 N1 . . . . -180.0(2) ?
N2 N1 C5 C6 . . . . -8.3(3) ?
N2 N1 C5 C4 . . . . 172.6(2) ?
C4 C5 C6 C7 . . . . -1.8(4) ?
N1 C5 C6 C7 . . . . 179.1(2) ?
C5 C6 C7 C2 . . . . 1.5(4) ?
C3 C2 C7 C6 . . . . -0.2(4) ?
C1 C2 C7 C6 . . . . 179.4(2) ?
N1 N2 C8 C13 . . . . 179.6(2) ?
N1 N2 C8 C9 . . . . 0.1(4) ?
C13 C8 C9 O3 . . . . 179.6(2) ?
N2 C8 C9 O3 . . . . -0.9(4) ?
C13 C8 C9 C10 . . . . 0.8(4) ?
N2 C8 C9 C10 . . . . -179.7(2) ?
O3 C9 C10 C11 . . . . -179.7(2) ?
C8 C9 C10 C11 . . . . -0.8(4) ?
C9 C10 C11 C12 . . . . 0.2(4) ?
C10 C11 C12 C13 . . . . 0.5(4) ?
C10 C11 C12 C14 . . . . -179.9(2) ?
C11 C12 C13 C8 . . . . -0.5(4) ?
C14 C12 C13 C8 . . . . 179.9(2) ?
C9 C8 C13 C12 . . . . -0.1(4) ?
N2 C8 C13 C12 . . . . -179.7(2) ?
C13 C12 C14 C15 . . . . -177.7(2) ?
C11 C12 C14 C15 . . . . 2.7(4) ?
C13 C12 C14 C16 . . . . -57.8(3) ?
C11 C12 C14 C16 . . . . 122.6(3) ?
C13 C12 C14 C17 . . . . 61.9(3) ?
C11 C12 C14 C17 . . . . -117.7(3) ?
C20 C18 C19 C20 2_756 . . . -0.2(4) ?
C18 C19 C20 C18 . . . 2_756 0.2(4) ?
